data_4082026
loop_
_publ_author_name
'Liu, Yanpin'
'Chen, Chaohuang'
'Li, Huaifeng'
'Huang, Kuo-Wei'
'Tan, Jianwei'
'Weng, Zhiqiang'

_publ_section_title
;
 Efficient SN2 Fluorination of Primary and Secondary Alkyl Bromides by
 Copper(I) Fluoride Complexes
;
_journal_issue 21
_journal_name_full Organometallics
_journal_page_first 6587
_journal_paper_doi 10.1021/om4008967
_journal_volume 32
_journal_year 2013
_chemical_formula_sum 'C26 H39 Cu F4 N3'
_chemical_formula_weight 533.14
_chemical_name_systematic
; 
 ? 
;
_space_group_IT_number 14
_symmetry_cell_setting monoclinic
_symmetry_space_group_name_Hall '-P 2ybc'
_symmetry_space_group_name_H-M 'P 1 21/c 1'
_atom_sites_solution_hydrogens geom
_atom_sites_solution_primary direct
_atom_sites_solution_secondary difmap
_audit_creation_method SHELXL-97
_cell_angle_alpha 90.00
_cell_angle_beta 94.647(4)
_cell_angle_gamma 90.00
_cell_formula_units_Z 4
_cell_length_a 14.597(2)
_cell_length_b 6.9879(11)
_cell_length_c 27.657(4)
_cell_measurement_reflns_used 2335
_cell_measurement_temperature 243(2)
_cell_measurement_theta_max 22.53
_cell_measurement_theta_min 2.80
_cell_volume 2811.8(7)
_computing_cell_refinement 'Bruker SMART'
_computing_data_collection 'Bruker SMART'
_computing_data_reduction 'Bruker SAINT'
_computing_molecular_graphics 'Bruker SHELXTL'
_computing_publication_material 'Bruker SHELXTL'
_computing_structure_refinement 'SHELXL-97 (Sheldrick, 1997)'
_computing_structure_solution 'SHELXS-97 (Sheldrick, 1990)'
_diffrn_ambient_temperature 243(2)
_diffrn_measured_fraction_theta_full 0.993
_diffrn_measured_fraction_theta_max 0.993
_diffrn_measurement_device_type 'CCD area detector'
_diffrn_measurement_method 'phi and omega scans'
_diffrn_radiation_monochromator graphite
_diffrn_radiation_source 'fine-focus sealed tube'
_diffrn_radiation_type MoK\a
_diffrn_radiation_wavelength 0.71073
_diffrn_reflns_av_R_equivalents 0.0562
_diffrn_reflns_av_sigmaI/netI 0.0623
_diffrn_reflns_limit_h_max 18
_diffrn_reflns_limit_h_min -17
_diffrn_reflns_limit_k_max 9
_diffrn_reflns_limit_k_min -8
_diffrn_reflns_limit_l_max 35
_diffrn_reflns_limit_l_min -26
_diffrn_reflns_number 18772
_diffrn_reflns_theta_full 27.50
_diffrn_reflns_theta_max 27.50
_diffrn_reflns_theta_min 1.40
_exptl_absorpt_coefficient_mu 0.821
_exptl_absorpt_correction_T_max 0.9679
_exptl_absorpt_correction_T_min 0.7040
_exptl_absorpt_correction_type multi-scan
_exptl_absorpt_process_details 'Sadabs, (Sheldrick 2001)'
_exptl_crystal_colour Orange
_exptl_crystal_density_diffrn 1.259
_exptl_crystal_density_meas ?
_exptl_crystal_density_method 'not measured'
_exptl_crystal_description Thin-Plate
_exptl_crystal_F_000 1124
_exptl_crystal_size_max 0.46
_exptl_crystal_size_mid 0.26
_exptl_crystal_size_min 0.04
_refine_diff_density_max 0.956
_refine_diff_density_min -0.439
_refine_diff_density_rms 0.157
_refine_ls_extinction_method none
_refine_ls_goodness_of_fit_ref 1.066
_refine_ls_hydrogen_treatment mixed
_refine_ls_matrix_type full
_refine_ls_number_parameters 381
_refine_ls_number_reflns 6380
_refine_ls_number_restraints 91
_refine_ls_restrained_S_all 1.072
_refine_ls_R_factor_all 0.1494
_refine_ls_R_factor_gt 0.0953
_refine_ls_shift/su_max 0.000
_refine_ls_shift/su_mean 0.000
_refine_ls_structure_factor_coef Fsqd
_refine_ls_weighting_details 'calc w=1/[\s^2^(Fo^2^)+(0.2000P)^2^+0.0000P] where P=(Fo^2^+2Fc^2^)/3'
_refine_ls_weighting_scheme calc
_refine_ls_wR_factor_gt 0.2855
_refine_ls_wR_factor_ref 0.3239
_reflns_number_gt 3643
_reflns_number_total 6380
_reflns_threshold_expression >2sigma(I)
_cod_data_source_file om4008967_si_004.cif
_cod_data_source_block a092
_cod_depositor_comments
;
The following automatic conversions were performed:

'_symmetry_cell_setting' value 'Monoclinic' changed to 'monoclinic'
according to /home/saulius/struct/CIF-dictionaries/cif_core.dic
dictionary named 'cif_core.dic' version 2.4.2 from
2011-04-26.

'_exptl_absorpt_correction_type' value 'Multi-scan'
changed to 'multi-scan' according to
/home/saulius/struct/CIF-dictionaries/cif_core.dic dictionary named
'cif_core.dic' version 2.4.2 from 2011-04-26.

Automatic conversion script
Id: cif_fix_values 1891 2012-01-12 08:04:46Z andrius 

The following automatic conversions were performed:

'_exptl_crystal_density_meas' value 'Not Measured' was changed to '?'
- the value is perceived as not measured.

Automatic conversion script
Id: cif_fix_values 3008 2015-01-20 13:52:24Z robertas 
;
_cod_original_cell_volume 2811.8(8)
_cod_original_sg_symbol_H-M P2(1)/c
_cod_database_code 4082026

loop_
_symmetry_equiv_pos_as_xyz
'x, y, z'
'-x, y+1/2, -z+1/2'
'-x, -y, -z'
'x, -y-1/2, z-1/2'

loop_
_atom_site_label
_atom_site_type_symbol
_atom_site_fract_x
_atom_site_fract_y
_atom_site_fract_z
_atom_site_U_iso_or_equiv
_atom_site_adp_type
_atom_site_occupancy
_atom_site_symmetry_multiplicity
_atom_site_calc_flag
_atom_site_refinement_flags
_atom_site_disorder_assembly
_atom_site_disorder_group
F1 F 0.2676(14) 0.705(3) 0.3838(8) 0.095(5) Uani 0.467(18) 1 d PD A 1
F1A F 0.2662(12) 0.607(4) 0.3934(8) 0.151(9) Uani 0.533(18) 1 d PD A 2
Cu1 Cu 0.17216(5) 0.72482(11) 0.42472(3) 0.0642(4) Uani 1 1 d D . .
N1 N 0.1627(3) 0.7646(5) 0.49834(14) 0.0402(9) Uani 1 1 d . A .
N2 N 0.0343(3) 0.7506(4) 0.42070(14) 0.0390(9) Uani 1 1 d . A .
C1 C 0.2275(4) 0.7763(6) 0.5356(2) 0.0519(13) Uani 1 1 d . . .
C2 C 0.2012(4) 0.7773(7) 0.5838(2) 0.0596(14) Uani 1 1 d . A .
H2A H 0.2465 0.7867 0.6099 0.072 Uiso 1 1 calc R . .
C3 C 0.1121(4) 0.7648(6) 0.59273(19) 0.0535(13) Uani 1 1 d . . .
H3A H 0.0958 0.7618 0.6249 0.064 Uiso 1 1 calc R A .
C4 C 0.0435(4) 0.7563(5) 0.55424(17) 0.0422(11) Uani 1 1 d . A .
C5 C -0.0519(4) 0.7461(6) 0.56095(18) 0.0471(12) Uani 1 1 d . . .
H5A H -0.0709 0.7460 0.5926 0.057 Uiso 1 1 calc R A .
C6 C -0.1152(4) 0.7366(6) 0.52333(19) 0.0450(12) Uani 1 1 d . A .
H6A H -0.1777 0.7281 0.5289 0.054 Uiso 1 1 calc R . .
C7 C -0.0887(3) 0.7393(5) 0.47443(17) 0.0401(10) Uani 1 1 d . . .
C8 C -0.1512(4) 0.7314(7) 0.4341(2) 0.0516(13) Uani 1 1 d . A .
H8A H -0.2143 0.7231 0.4383 0.062 Uiso 1 1 calc R . .
C9 C -0.1220(4) 0.7356(7) 0.3877(2) 0.0544(13) Uani 1 1 d . . .
H9A H -0.1650 0.7309 0.3606 0.065 Uiso 1 1 calc R A .
C10 C -0.0288(4) 0.7469(6) 0.38166(17) 0.0439(11) Uani 1 1 d . A .
C11 C 0.0052(3) 0.7482(5) 0.46622(16) 0.0352(10) Uani 1 1 d . A .
C12 C 0.0735(3) 0.7569(5) 0.50683(16) 0.0360(10) Uani 1 1 d . . .
C13 C 0.3275(4) 0.7873(9) 0.5248(3) 0.0674(16) Uani 1 1 d . A .
C14 C 0.3915(5) 0.8329(15) 0.5715(3) 0.113(3) Uani 1 1 d . . .
H14A H 0.3843 0.7346 0.5957 0.170 Uiso 1 1 calc R A .
H14B H 0.3751 0.9563 0.5843 0.170 Uiso 1 1 calc R . .
H14C H 0.4550 0.8359 0.5635 0.170 Uiso 1 1 calc R . .
C15 C 0.3418(4) 0.9474(9) 0.4873(2) 0.0738(17) Uani 1 1 d . . .
H15A H 0.3037 0.9217 0.4576 0.111 Uiso 1 1 calc R A .
H15B H 0.4058 0.9507 0.4803 0.111 Uiso 1 1 calc R . .
H15C H 0.3248 1.0699 0.5004 0.111 Uiso 1 1 calc R . .
C16 C 0.3554(4) 0.5931(11) 0.5041(3) 0.092(2) Uani 1 1 d . . .
H16A H 0.3156 0.5638 0.4753 0.139 Uiso 1 1 calc R A .
H16B H 0.3495 0.4939 0.5282 0.139 Uiso 1 1 calc R . .
H16C H 0.4186 0.5993 0.4959 0.139 Uiso 1 1 calc R . .
C17 C 0.0072(5) 0.7536(6) 0.33152(18) 0.0561(14) Uani 1 1 d . . .
C18 C 0.0706(5) 0.9247(8) 0.32751(19) 0.0743(18) Uani 1 1 d . A .
H18A H 0.1220 0.9145 0.3519 0.111 Uiso 1 1 calc R . .
H18B H 0.0369 1.0416 0.3326 0.111 Uiso 1 1 calc R . .
H18C H 0.0932 0.9269 0.2955 0.111 Uiso 1 1 calc R . .
C19 C 0.0582(4) 0.5673(8) 0.32272(17) 0.0629(15) Uani 1 1 d . A .
H19A H 0.1090 0.5526 0.3473 0.094 Uiso 1 1 calc R . .
H19B H 0.0815 0.5710 0.2909 0.094 Uiso 1 1 calc R . .
H19C H 0.0163 0.4601 0.3244 0.094 Uiso 1 1 calc R . .
C20 C -0.0733(6) 0.7736(9) 0.2918(2) 0.080(2) Uani 1 1 d . A .
H20A H -0.0492 0.7770 0.2601 0.120 Uiso 1 1 calc R . .
H20B H -0.1066 0.8910 0.2969 0.120 Uiso 1 1 calc R . .
H20C H -0.1145 0.6652 0.2935 0.120 Uiso 1 1 calc R . .
N1S N 0.6446(3) 0.4981(8) 0.67585(17) 0.0776(15) Uani 1 1 d D . .
C1S C 0.6625(19) 0.7066(18) 0.6753(8) 0.220(19) Uani 0.533(18) 1 d PDU A 1
H1SA H 0.7144 0.7337 0.6991 0.264 Uiso 0.533(18) 1 calc PR A 1
H1SB H 0.6087 0.7723 0.6863 0.264 Uiso 0.533(18) 1 calc PR A 1
C2S C 0.684(2) 0.794(4) 0.6265(10) 0.175(12) Uani 0.533(18) 1 d PDU A 1
H2SA H 0.6907 0.9316 0.6300 0.263 Uiso 0.533(18) 1 calc PR A 1
H2SB H 0.6339 0.7663 0.6023 0.263 Uiso 0.533(18) 1 calc PR A 1
H2SC H 0.7404 0.7396 0.6165 0.263 Uiso 0.533(18) 1 calc PR A 1
C3S C 0.6765(11) 0.416(2) 0.7227(4) 0.091(6) Uani 0.533(18) 1 d PDU A 1
H3S1 H 0.7438 0.4102 0.7246 0.109 Uiso 0.533(18) 1 calc PR A 1
H3S2 H 0.6539 0.2842 0.7237 0.109 Uiso 0.533(18) 1 calc PR A 1
C4S C 0.6475(17) 0.523(4) 0.7684(7) 0.092(6) Uani 0.533(18) 1 d PDU A 1
H4SA H 0.6696 0.4533 0.7974 0.138 Uiso 0.533(18) 1 calc PR A 1
H4SB H 0.5810 0.5322 0.7669 0.138 Uiso 0.533(18) 1 calc PR A 1
H4SC H 0.6737 0.6508 0.7695 0.138 Uiso 0.533(18) 1 calc PR A 1
C5S C 0.5504(6) 0.454(2) 0.6606(6) 0.100(5) Uani 0.533(18) 1 d PDU A 1
H5SA H 0.5327 0.5109 0.6288 0.120 Uiso 0.533(18) 1 calc PR A 1
H5SB H 0.5094 0.5036 0.6841 0.120 Uiso 0.533(18) 1 calc PR A 1
C6S C 0.5455(15) 0.232(2) 0.6580(10) 0.122(8) Uani 0.533(18) 1 d PDU A 1
H6SA H 0.4834 0.1929 0.6473 0.184 Uiso 0.533(18) 1 calc PR A 1
H6SB H 0.5625 0.1788 0.6899 0.184 Uiso 0.533(18) 1 calc PR A 1
H6SC H 0.5877 0.1858 0.6353 0.184 Uiso 0.533(18) 1 calc PR A 1
C1X C 0.6262(11) 0.6970(16) 0.6614(8) 0.113(7) Uani 0.467(18) 1 d PDU A 2
H1XA H 0.5865 0.7560 0.6841 0.135 Uiso 0.467(18) 1 calc PR A 2
H1XB H 0.5934 0.6991 0.6290 0.135 Uiso 0.467(18) 1 calc PR A 2
C2X C 0.7165(12) 0.816(3) 0.6606(10) 0.118(8) Uani 0.467(18) 1 d PDU A 2
H2XA H 0.7013 0.9480 0.6521 0.177 Uiso 0.467(18) 1 calc PR A 2
H2XB H 0.7545 0.7630 0.6367 0.177 Uiso 0.467(18) 1 calc PR A 2
H2XC H 0.7498 0.8126 0.6923 0.177 Uiso 0.467(18) 1 calc PR A 2
C3X C 0.6991(11) 0.480(3) 0.7226(4) 0.073(5) Uani 0.467(18) 1 d PDU A 2
H3XA H 0.7450 0.5818 0.7269 0.088 Uiso 0.467(18) 1 calc PR A 2
H3XB H 0.7304 0.3556 0.7252 0.088 Uiso 0.467(18) 1 calc PR A 2
C4X C 0.627(3) 0.497(8) 0.7610(14) 0.18(2) Uani 0.467(18) 1 d PDU A 2
H4XA H 0.6561 0.4729 0.7931 0.275 Uiso 0.467(18) 1 calc PR A 2
H4XB H 0.5781 0.4037 0.7539 0.275 Uiso 0.467(18) 1 calc PR A 2
H4XC H 0.6006 0.6246 0.7599 0.275 Uiso 0.467(18) 1 calc PR A 2
C5X C 0.5620(13) 0.378(3) 0.6729(9) 0.195(15) Uani 0.467(18) 1 d PDU A 2
H5X1 H 0.5143 0.4609 0.6847 0.234 Uiso 0.467(18) 1 calc PR A 2
H5X2 H 0.5746 0.2812 0.6982 0.234 Uiso 0.467(18) 1 calc PR A 2
C6X C 0.513(2) 0.268(4) 0.6301(11) 0.165(14) Uani 0.467(18) 1 d PDU A 2
H6XA H 0.4543 0.2204 0.6394 0.248 Uiso 0.467(18) 1 calc PR A 2
H6XB H 0.5507 0.1611 0.6215 0.248 Uiso 0.467(18) 1 calc PR A 2
H6XC H 0.5023 0.3528 0.6025 0.248 Uiso 0.467(18) 1 calc PR A 2
F2 F 0.1593(5) 0.7211(8) 0.70758(18) 0.134(2) Uani 1 1 d . . .
F3 F 0.3335(5) 0.3870(19) 0.6319(5) 0.243(6) Uani 0.80 1 d P . .
F4 F 0.3937(9) 0.4993(18) 0.7442(4) 0.228(5) Uani 0.80 1 d P . .
F5 F 0.2870(7) 0.5391(15) 0.6921(4) 0.108(3) Uani 0.40 1 d P . .

loop_
_atom_site_aniso_label
_atom_site_aniso_U_11
_atom_site_aniso_U_22
_atom_site_aniso_U_33
_atom_site_aniso_U_23
_atom_site_aniso_U_13
_atom_site_aniso_U_12
F1 0.078(8) 0.133(11) 0.078(7) -0.005(7) 0.041(6) 0.009(7)
F1A 0.073(7) 0.28(3) 0.110(13) -0.084(15) 0.044(7) 0.019(12)
Cu1 0.0622(5) 0.0728(6) 0.0617(5) -0.0116(3) 0.0297(4) -0.0004(3)
N1 0.052(2) 0.0271(19) 0.042(2) -0.0007(14) 0.0058(18) -0.0014(15)
N2 0.057(2) 0.0244(18) 0.037(2) 0.0011(13) 0.0133(17) 0.0028(14)
C1 0.067(3) 0.033(2) 0.056(3) 0.001(2) 0.006(3) -0.002(2)
C2 0.076(4) 0.051(3) 0.050(3) -0.001(2) -0.010(3) 0.002(3)
C3 0.085(4) 0.040(3) 0.037(2) -0.0001(18) 0.006(3) 0.001(2)
C4 0.068(3) 0.021(2) 0.038(2) 0.0003(16) 0.011(2) -0.0015(18)
C5 0.073(3) 0.028(2) 0.044(3) 0.0006(17) 0.025(3) 0.0059(19)
C6 0.055(3) 0.030(2) 0.053(3) 0.0039(18) 0.022(2) 0.0017(18)
C7 0.051(3) 0.025(2) 0.045(2) 0.0004(16) 0.014(2) -0.0001(17)
C8 0.051(3) 0.041(3) 0.064(3) 0.004(2) 0.010(3) 0.002(2)
C9 0.065(3) 0.043(3) 0.054(3) 0.002(2) -0.004(3) 0.001(2)
C10 0.070(3) 0.025(2) 0.038(2) 0.0021(16) 0.010(2) 0.0027(18)
C11 0.053(3) 0.0155(19) 0.039(2) 0.0025(14) 0.013(2) -0.0006(15)
C12 0.053(3) 0.0189(19) 0.038(2) 0.0014(15) 0.012(2) 0.0013(16)
C13 0.052(3) 0.065(4) 0.084(4) 0.005(3) -0.003(3) 0.002(3)
C14 0.073(5) 0.154(8) 0.110(6) 0.018(6) -0.013(5) -0.031(5)
C15 0.057(3) 0.072(4) 0.093(4) 0.008(3) 0.009(3) -0.009(3)
C16 0.056(4) 0.084(5) 0.139(7) 0.009(5) 0.016(4) 0.018(3)
C17 0.095(4) 0.040(3) 0.034(2) 0.0007(18) 0.009(3) -0.002(2)
C18 0.129(5) 0.051(3) 0.048(3) 0.001(2) 0.035(3) -0.019(3)
C19 0.103(4) 0.047(3) 0.041(3) -0.006(2) 0.019(3) -0.001(3)
C20 0.118(6) 0.084(5) 0.038(3) 0.009(3) 0.003(3) 0.014(4)
N1S 0.070(3) 0.098(4) 0.067(3) -0.006(3) 0.025(3) 0.005(3)
C1S 0.23(2) 0.22(2) 0.22(2) 0.005(10) 0.030(10) -0.003(10)
C2S 0.181(19) 0.205(19) 0.141(17) 0.040(14) 0.019(15) 0.004(14)
C3S 0.097(9) 0.093(9) 0.084(8) 0.001(6) 0.019(7) 0.002(7)
C4S 0.105(11) 0.126(13) 0.048(7) 0.002(7) 0.028(8) 0.026(9)
C5S 0.053(7) 0.142(10) 0.109(8) -0.010(7) 0.028(6) 0.031(6)
C6S 0.092(11) 0.135(14) 0.144(15) -0.006(11) 0.024(11) -0.030(10)
C1X 0.114(10) 0.116(10) 0.109(10) 0.008(8) 0.016(8) 0.045(8)
C2X 0.093(12) 0.113(13) 0.152(16) 0.043(12) 0.039(11) -0.011(10)
C3X 0.082(8) 0.072(8) 0.067(7) -0.007(6) 0.019(6) 0.006(7)
C4X 0.19(3) 0.21(3) 0.15(2) -0.003(17) 0.025(17) 0.035(17)
C5X 0.188(17) 0.204(18) 0.194(18) -0.011(10) 0.023(10) 0.005(10)
C6X 0.17(2) 0.17(2) 0.16(2) -0.045(15) 0.023(16) 0.008(14)
F2 0.175(6) 0.145(5) 0.076(3) 0.006(3) -0.015(3) -0.035(3)
F3 0.101(5) 0.286(13) 0.327(13) 0.153(12) -0.062(7) -0.042(7)
F4 0.279(12) 0.187(11) 0.222(10) 0.000(8) 0.055(9) 0.034(9)
F5 0.107(7) 0.076(7) 0.135(9) -0.028(6) -0.033(7) 0.023(6)

loop_
_atom_type_symbol
_atom_type_description
_atom_type_scat_dispersion_real
_atom_type_scat_dispersion_imag
_atom_type_scat_source
C C 0.0033 0.0016 'International Tables Vol C Tables 4.2.6.8 and 6.1.1.4'
H H 0.0000 0.0000 'International Tables Vol C Tables 4.2.6.8 and 6.1.1.4'
N N 0.0061 0.0033 'International Tables Vol C Tables 4.2.6.8 and 6.1.1.4'
F F 0.0171 0.0103 'International Tables Vol C Tables 4.2.6.8 and 6.1.1.4'
Cu Cu 0.3201 1.2651 'International Tables Vol C Tables 4.2.6.8 and 6.1.1.4'

loop_
_geom_angle_atom_site_label_1
_geom_angle_atom_site_label_2
_geom_angle_atom_site_label_3
_geom_angle
F1 Cu1 F1A 22.5(10)
F1 Cu1 N2 139.8(9)
F1A Cu1 N2 141.3(8)
F1 Cu1 N1 135.8(9)
F1A Cu1 N1 128.6(8)
N2 Cu1 N1 84.07(16)
C12 N1 C1 120.0(4)
C12 N1 Cu1 108.0(3)
C1 N1 Cu1 131.6(4)
C11 N2 C10 119.4(4)
C11 N2 Cu1 109.4(3)
C10 N2 Cu1 130.6(3)
N1 C1 C2 119.7(5)
N1 C1 C13 118.8(5)
C2 C1 C13 121.5(5)
C3 C2 C1 120.7(5)
C2 C3 C4 120.4(5)
C3 C4 C12 116.5(5)
C3 C4 C5 123.4(5)
C12 C4 C5 120.1(5)
C6 C5 C4 121.5(4)
C5 C6 C7 120.8(5)
C8 C7 C11 117.3(4)
C8 C7 C6 123.2(5)
C11 C7 C6 119.5(5)
C7 C8 C9 120.9(5)
C10 C9 C8 119.5(5)
N2 C10 C9 120.9(4)
N2 C10 C17 117.4(5)
C9 C10 C17 121.8(5)
N2 C11 C7 122.0(4)
N2 C11 C12 118.2(4)
C7 C11 C12 119.8(4)
N1 C12 C4 122.7(4)
N1 C12 C11 119.0(4)
C4 C12 C11 118.3(4)
C1 C13 C16 108.5(5)
C1 C13 C15 110.6(5)
C16 C13 C15 109.4(6)
C1 C13 C14 111.6(6)
C16 C13 C14 109.1(6)
C15 C13 C14 107.6(5)
C18 C17 C10 110.3(4)
C18 C17 C19 110.5(5)
C10 C17 C19 109.1(4)
C18 C17 C20 108.0(5)
C10 C17 C20 110.5(5)
C19 C17 C20 108.3(4)
C5S N1S C3S 113.9(7)
C5S N1S C1X 88.4(9)
C3S N1S C1X 130.9(11)
C5S N1S C5X 25.7(10)
C3S N1S C5X 91.5(10)
C1X N1S C5X 113.3(8)
C5S N1S C3X 132.5(10)
C3S N1S C3X 21.8(9)
C1X N1S C3X 113.5(8)
C5X N1S C3X 112.5(8)
C5S N1S C1S 111.8(8)
C3S N1S C1S 110.6(7)
C1X N1S C1S 24.8(10)
C5X N1S C1S 135.0(14)
C3X N1S C1S 90.7(10)
N1S C1S C2S 116.7(18)
N1S C3S C4S 116.4(13)
N1S C5S C6S 105.3(12)
N1S C1X C2X 112.0(13)
N1S C3X C4X 104(2)
N1S C5X C6X 131(2)

loop_
_geom_bond_atom_site_label_1
_geom_bond_atom_site_label_2
_geom_bond_distance
F1 Cu1 1.870(8)
F1A Cu1 1.873(7)
Cu1 N2 2.014(4)
Cu1 N1 2.071(4)
N1 C12 1.343(6)
N1 C1 1.343(7)
N2 C11 1.361(6)
N2 C10 1.362(7)
C1 C2 1.418(8)
C1 C13 1.515(8)
C2 C3 1.345(8)
C3 C4 1.403(8)
C4 C12 1.416(6)
C4 C5 1.421(7)
C5 C6 1.335(8)
C6 C7 1.436(6)
C7 C8 1.382(8)
C7 C11 1.409(7)
C8 C9 1.386(8)
C9 C10 1.385(8)
C10 C17 1.523(7)
C11 C12 1.442(7)
C13 C16 1.541(9)
C13 C15 1.553(9)
C13 C14 1.564(10)
C17 C18 1.521(8)
C17 C19 1.529(7)
C17 C20 1.549(10)
N1S C5S 1.438(8)
N1S C3S 1.457(9)
N1S C1X 1.465(9)
N1S C5X 1.465(10)
N1S C3X 1.468(9)
N1S C1S 1.481(10)
C1S C2S 1.536(10)
C3S C4S 1.559(10)
C5S C6S 1.557(10)
C1X C2X 1.562(10)
C3X C4X 1.563(10)
C5X C6X 1.542(10)
